data_2211327
loop_
_publ_author_name
'N. Bouhaine'
'A. Gherrou'
'A. van der Lee'

_publ_section_title
3-[(1<i>Z</i>)-1-Hydroxy-3-oxobut-1-en-1-yl]-7-methyl-2<i>H</i>,5<i>H</i>-pyrano[4,3-<i>b</i>]pyran-2,5-dione
_journal_coeditor_code CI2201
_journal_issue 12
_journal_name_full 'Acta Crystallographica Section E'
_journal_page_first o5401
_journal_page_last o5403
_journal_paper_doi 10.1107/S1600536806045065
_journal_volume 62
_journal_year 2006
_chemical_formula_iupac 'C13 H10 O6'
_chemical_formula_moiety 'C13 H10 O6'
_chemical_formula_sum 'C13 H10 O6'
_chemical_formula_weight 262.22
_chemical_name_systematic
;
3-[(1Z)-1-Hydroxy-3-oxobut-1-en-1-yl]-7-methyl-2H,5H-pyrano[4,3-b]pyran-
2,5-dione
;
_space_group_IT_number 14
_symmetry_cell_setting monoclinic
_symmetry_space_group_name_Hall '-P 2ybc'
_symmetry_space_group_name_H-M 'P 1 21/c 1'
_atom_sites_solution_hydrogens geom
_atom_sites_solution_primary direct
_cell_angle_alpha 90
_cell_angle_beta 133.882(2)
_cell_angle_gamma 90
_cell_formula_units_Z 4
_cell_length_a 8.8290(4)
_cell_length_b 14.1820(5)
_cell_length_c 12.5238(5)
_cell_measurement_reflns_used 1339
_cell_measurement_temperature 120
_cell_measurement_theta_max 27.345
_cell_measurement_theta_min 2.679
_cell_volume 1130.27(9)
_computing_cell_refinement APEX2
_computing_data_collection 'APEX2 (Bruker--Nonius, 2004)'
_computing_data_reduction 'SAINT-Plus (Bruker--Nonius, 2004)'
_computing_molecular_graphics 'CAMERON (Watkin <i>et al.</i>,  1996)'
_computing_publication_material CRYSTALS
_computing_structure_refinement 'CRYSTALS (Betteridge <i>et al.</i>,  2003)'
_computing_structure_solution 'SIR2002 (Burla <i>et al.</i>,  2003)'
_diffrn_ambient_temperature 120
_diffrn_measured_fraction_theta_full 1.000
_diffrn_measured_fraction_theta_max 1.000
_diffrn_measurement_device_type 'Bruker APEX 2'
_diffrn_measurement_method \w
_diffrn_radiation_monochromator graphite
_diffrn_radiation_type 'Mo K\a'
_diffrn_radiation_wavelength 0.71073
_diffrn_reflns_av_R_equivalents 0.037
_diffrn_reflns_limit_h_max 13
_diffrn_reflns_limit_h_min -13
_diffrn_reflns_limit_k_max 21
_diffrn_reflns_limit_k_min -21
_diffrn_reflns_limit_l_max 19
_diffrn_reflns_limit_l_min -19
_diffrn_reflns_number 26469
_diffrn_reflns_theta_full 33.177
_diffrn_reflns_theta_max 33.177
_diffrn_reflns_theta_min 2.675
_diffrn_standards_decay_% 0
_diffrn_standards_interval_count '30 frames'
_diffrn_standards_number '2 frames'
_exptl_absorpt_coefficient_mu 0.124
_exptl_absorpt_correction_type none
_exptl_crystal_colour Orange
_exptl_crystal_density_diffrn 1.541
_exptl_crystal_density_method 'not measured'
_exptl_crystal_description Needle
_exptl_crystal_F_000 544
_exptl_crystal_size_max 0.30
_exptl_crystal_size_mid 0.05
_exptl_crystal_size_min 0.05
_refine_diff_density_max 0.46
_refine_diff_density_min -0.31
_refine_ls_extinction_method none
_refine_ls_goodness_of_fit_ref 1.0217
_refine_ls_hydrogen_treatment noref
_refine_ls_matrix_type full
_refine_ls_number_parameters 172
_refine_ls_number_reflns 4313
_refine_ls_number_restraints 0
_refine_ls_R_factor_all 0.0600
_refine_ls_R_factor_gt 0.0387
_refine_ls_shift/su_max 0.000399
_refine_ls_structure_factor_coef Fsqd
_refine_ls_weighting_details
;
  w = [1-(F~o~-F~c~)^2^/36\s^2^(F)]^2^/[10.2T~0~(x)+13.2T~1~(x)+3.67T~2~(x)]
 where T~i~ are Chebychev polynomials and x = F~c~/F~max~
 (Prince, 1982; Watkin, 1994)
;
_refine_ls_weighting_scheme calc
_refine_ls_wR_factor_all 0.0856
_refine_ls_wR_factor_gt 0.0663
_refine_ls_wR_factor_ref 0.0856
_reflns_number_gt 2755
_reflns_number_total 4322
_reflns_threshold_expression I>2\s(I)
_cod_data_source_file ci2201.cif
_cod_data_source_block I
_cod_original_sg_symbol_H-M 'P 21/c'
_cod_database_code 2211327
_cod_database_fobs_code 2211327

loop_
_symmetry_equiv_pos_as_xyz
x,y,z
-x,-y,-z
-x,y+1/2,-z+1/2
x,-y+1/2,z+1/2

loop_
_atom_site_type_symbol
_atom_site_label
_atom_site_fract_x
_atom_site_fract_y
_atom_site_fract_z
_atom_site_U_iso_or_equiv
_atom_site_adp_type
_atom_site_occupancy
O O7 0.79440(13) 0.62414(6) 0.53663(10) 0.0210 Uani 1.0000
O O8 0.58867(14) 0.75056(6) 0.43741(10) 0.0203 Uani 1.0000
O O12 -0.11867(14) 0.45714(7) 0.05620(11) 0.0253 Uani 1.0000
O O13 0.05558(13) 0.59101(6) 0.15699(10) 0.0200 Uani 1.0000
O O15 0.47183(14) 0.31040(6) 0.34851(10) 0.0229 Uani 1.0000
O O18 0.34050(14) 0.14776(7) 0.27558(10) 0.0238 Uani 1.0000
C C1 0.4089(2) 0.89602(9) 0.36101(16) 0.0262 Uani 1.0000
C C2 0.3946(2) 0.79184(8) 0.34339(14) 0.0201 Uani 1.0000
C C3 0.21518(19) 0.74086(8) 0.24894(14) 0.0204 Uani 1.0000
C C4 0.23446(18) 0.64165(8) 0.25011(13) 0.0175 Uani 1.0000
C C5 0.42705(17) 0.59794(8) 0.34332(12) 0.0166 Uani 1.0000
C C6 0.61611(18) 0.65377(8) 0.44525(12) 0.0175 Uani 1.0000
C C9 0.43585(18) 0.49846(8) 0.33951(13) 0.0175 Uani 1.0000
C C10 0.25782(17) 0.44512(8) 0.24629(12) 0.0164 Uani 1.0000
C C11 0.05309(18) 0.49158(8) 0.14673(13) 0.0186 Uani 1.0000
C C14 0.27925(18) 0.34116(8) 0.25091(13) 0.0183 Uani 1.0000
C C16 0.11082(18) 0.27810(8) 0.16209(13) 0.0191 Uani 1.0000
C C17 0.15138(19) 0.18065(9) 0.17996(13) 0.0195 Uani 1.0000
C C19 -0.0231(2) 0.11072(9) 0.08729(15) 0.0242 Uani 1.0000
H H20 0.2718 0.9233 0.2847 0.0378 Uiso 1.0000
H H21 0.5027 0.9205 0.3540 0.0378 Uiso 1.0000
H H22 0.4606 0.9116 0.4563 0.0378 Uiso 1.0000
H H23 0.0831 0.7696 0.1857 0.0234 Uiso 1.0000
H H24 0.5660 0.4683 0.4018 0.0192 Uiso 1.0000
H H25 -0.0221 0.3004 0.0950 0.0218 Uiso 1.0000
H H26 -0.1493 0.1375 0.0390 0.0349 Uiso 1.0000
H H27 -0.0275 0.0879 0.0157 0.0349 Uiso 1.0000
H H28 0.0007 0.0579 0.1465 0.0349 Uiso 1.0000
H H29 0.4622 0.2450 0.3421 0.0263 Uiso 0.5000
H H30 0.4250 0.2109 0.3211 0.0275 Uiso 0.5000

loop_
_atom_site_aniso_label
_atom_site_aniso_U_11
_atom_site_aniso_U_22
_atom_site_aniso_U_33
_atom_site_aniso_U_12
_atom_site_aniso_U_13
_atom_site_aniso_U_23
O7 0.0156(4) 0.0207(4) 0.0219(4) -0.0009(3) 0.0111(3) -0.0013(3)
O8 0.0200(4) 0.0165(4) 0.0233(4) -0.0008(3) 0.0146(3) -0.0006(3)
O12 0.0153(4) 0.0247(4) 0.0271(4) -0.0012(3) 0.0114(4) -0.0015(4)
O13 0.0156(3) 0.0189(4) 0.0211(4) 0.0013(3) 0.0111(3) 0.0010(3)
O15 0.0163(4) 0.0185(4) 0.0232(4) 0.0006(3) 0.0097(3) -0.0005(3)
O18 0.0206(4) 0.0209(4) 0.0229(4) 0.0013(3) 0.0125(4) -0.0004(3)
C1 0.0322(6) 0.0169(5) 0.0308(6) 0.0023(5) 0.0223(6) 0.0009(5)
C2 0.0235(5) 0.0175(5) 0.0230(5) 0.0025(4) 0.0175(5) 0.0023(4)
C3 0.0202(5) 0.0177(5) 0.0227(5) 0.0031(4) 0.0146(4) 0.0021(4)
C4 0.0171(4) 0.0183(5) 0.0181(4) 0.0010(4) 0.0126(4) 0.0012(4)
C5 0.0156(4) 0.0169(4) 0.0167(4) 0.0008(4) 0.0110(4) 0.0006(4)
C6 0.0176(4) 0.0174(5) 0.0183(4) -0.0011(4) 0.0128(4) -0.0009(4)
C9 0.0157(4) 0.0181(5) 0.0172(4) 0.0010(4) 0.0108(4) 0.0002(4)
C10 0.0148(4) 0.0173(4) 0.0156(4) 0.0004(3) 0.0100(4) 0.0004(3)
C11 0.0167(4) 0.0203(5) 0.0190(5) 0.0009(4) 0.0125(4) 0.0009(4)
C14 0.0183(5) 0.0180(5) 0.0179(4) -0.0005(4) 0.0122(4) -0.0009(4)
C16 0.0159(4) 0.0184(5) 0.0194(5) -0.0014(4) 0.0109(4) -0.0015(4)
C17 0.0196(5) 0.0202(5) 0.0191(5) -0.0019(4) 0.0136(4) -0.0021(4)
C19 0.0222(5) 0.0194(5) 0.0285(6) -0.0046(4) 0.0166(5) -0.0046(4)

loop_
_atom_type_symbol
_atom_type_scat_dispersion_real
_atom_type_scat_dispersion_imag
_atom_type_scat_source
C 0.0033 0.0016 'International Tables Vol C 4.2.6.8 and 6.1.1.4'
H 0.0000 0.0000 'International Tables Vol C 4.2.6.8 and 6.1.1.4'
O 0.0106 0.0060 'International Tables Vol C 4.2.6.8 and 6.1.1.4'

loop_
_geom_angle_atom_site_label_1
_geom_angle_atom_site_label_2
_geom_angle_atom_site_label_3
_geom_angle
_geom_angle_publ_flag
C2 O8 C6 122.59(10) no
C4 O13 C11 123.01(9) no
C14 O15 H29 105.7 no
C17 O18 H30 99.9 no
C2 C1 H20 109.5 no
C2 C1 H21 109.7 no
H20 C1 H21 109.6 no
C2 C1 H22 109.3 no
H20 C1 H22 109.1 no
H21 C1 H22 109.5 no
C1 C2 O8 111.78(11) no
C1 C2 C3 126.02(12) no
O8 C2 C3 122.19(11) no
C2 C3 C4 117.52(11) no
C2 C3 H23 121.6 no
C4 C3 H23 120.9 no
C3 C4 O13 117.39(10) no
C3 C4 C5 121.76(11) no
O13 C4 C5 120.85(11) no
C4 C5 C6 119.66(10) no
C4 C5 C9 119.06(11) no
C6 C5 C9 121.27(10) no
C5 C6 O8 116.23(10) no
C5 C6 O7 126.40(11) no
O8 C6 O7 117.36(10) no
C5 C9 C10 121.59(11) no
C5 C9 H24 119.6 no
C10 C9 H24 118.8 no
C9 C10 C11 119.37(10) no
C9 C10 C14 118.54(10) no
C11 C10 C14 122.09(10) no
C10 C11 O13 116.12(10) no
C10 C11 O12 128.96(12) no
O13 C11 O12 114.92(11) no
C10 C14 O15 114.73(10) no
C10 C14 C16 124.64(11) no
O15 C14 C16 120.62(11) no
C14 C16 C17 119.27(11) no
C14 C16 H25 119.7 no
C17 C16 H25 121.1 no
C16 C17 O18 121.71(11) no
C16 C17 C19 121.19(11) no
O18 C17 C19 117.09(11) no
C17 C19 H26 111.8 no
C17 C19 H27 108.2 no
H26 C19 H27 107.0 no
C17 C19 H28 111.1 no
H26 C19 H28 110.5 no
H27 C19 H28 108.1 no
O15 H29 H30 157.6 no
O18 H30 H29 175.0 no

loop_
_geom_bond_atom_site_label_1
_geom_bond_atom_site_label_2
_geom_bond_distance
_geom_bond_publ_flag
O7 C6 1.2111(14) yes
O8 C2 1.3670(15) yes
O8 C6 1.3855(14) yes
O12 C11 1.2001(14) yes
O13 C4 1.3478(14) yes
O13 C11 1.4147(15) yes
O15 C14 1.3016(14) yes
O15 H29 0.93 no
O18 C17 1.2913(15) yes
O18 H30 1.05 no
C1 C2 1.4863(17) no
C1 H20 0.96 no
C1 H21 0.96 no
C1 H22 0.96 no
C2 C3 1.3539(17) no
C3 C4 1.4162(16) no
C3 H23 0.94 no
C4 C5 1.3735(15) no
C5 C6 1.4452(16) no
C5 C9 1.4155(16) no
C9 C10 1.3645(15) no
C9 H24 0.93 no
C10 C11 1.4600(16) no
C10 C14 1.4824(16) yes
C14 C16 1.3983(16) yes
C16 C17 1.4062(17) yes
C16 H25 0.90 no
C17 C19 1.4915(17) yes
C19 H26 0.90 no
C19 H27 0.93 no
C19 H28 0.97 no

loop_
_geom_hbond_atom_site_label_D
_geom_hbond_atom_site_label_H
_geom_hbond_atom_site_label_A
_geom_hbond_site_symmetry_A
_geom_hbond_distance_DH
_geom_hbond_distance_HA
_geom_hbond_distance_DA
_geom_hbond_angle_DHA
_geom_hbond_publ_flag
O15 H29 O18 . 0.93 1.58 2.456(2) 154 yes
O18 H30 O15 . 1.05 1.44 2.456(2) 161 yes
C3 H23 O7 4_464 0.93 2.38 3.2928(19) 166 yes
C19 H26 O15 4_454 0.90 2.52 3.405(2) 165 yes
